data_4300993
loop_
_publ_author_name
'Withers, Jeffrey R.'
'Ruschmann, Chad'
'Bojang, Pasano'
'Parkin, Sean'
'Holmes, Stephen M.'

_publ_section_title
;
 Synthesis and Structural Characterization of Bi- and Trimetallic
 Octacyanometalate(IV) Complexes:
 [\D,\L-MII(en)3][cis-MII(en)2(OH2)][MIV(CN)8]&#x00B7;2H2O and
 [cis-MII(en)2(OH2)]2[(\m-NC)2MIV(CN)6]&#x00B7;4H2O
 (MII= Mn, Co, Ni; MIV= Mo, W)
;
_journal_coden_ASTM INOCAJ
_journal_issue 2
_journal_name_full 'Inorganic Chemistry'
_journal_page_first 352
_journal_page_last 358
_journal_paper_doi 10.1021/ic048936m
_journal_volume 44
_journal_year 2005
_chemical_formula_sum 'C8 H22 Co N8 O3 W0.5'
_chemical_formula_weight 429.19
_space_group_IT_number 15
_symmetry_cell_setting monoclinic
_symmetry_space_group_name_Hall '-C 2yc'
_symmetry_space_group_name_H-M 'C 1 2/c 1'
_cell_angle_alpha 90.00
_cell_angle_beta 108.783(6)
_cell_angle_gamma 90.00
_cell_formula_units_Z 8
_cell_length_a 17.1162(3)
_cell_length_b 11.0546(2)
_cell_length_c 17.6671(3)
_cell_measurement_temperature 90(2)
_cell_volume 3164.82(10)
_diffrn_ambient_temperature 90.0(2)
_exptl_crystal_density_diffrn 1.802
_cod_duplicate_entry 4308406
_cod_depositor_comments
;
The following automatic conversions were performed:

'_cell_measurement_temperature' value '90.02)' was changed to '90(2)'
- precision was estimated.

Automatic conversion script
Id: cif_fix_values 1646 2011-03-28 12:23:43Z adriana 
;
_cod_original_sg_symbol_H-M 'C 2/c'
_cod_original_formula_sum 'C8 H22 Co N8 O3 W0.50'
_cod_database_code 4300993

loop_
_symmetry_equiv_pos_as_xyz
'x, y, z'
'-x, y, -z+1/2'
'x+1/2, y+1/2, z'
'-x+1/2, y+1/2, -z+1/2'
'-x, -y, -z'
'x, -y, z-1/2'
'-x+1/2, -y+1/2, -z'
'x+1/2, -y+1/2, z-1/2'

loop_
_atom_site_label
_atom_site_type_symbol
_atom_site_fract_x
_atom_site_fract_y
_atom_site_fract_z
_atom_site_U_iso_or_equiv
_atom_site_adp_type
_atom_site_occupancy
_atom_site_symmetry_multiplicity
_atom_site_calc_flag
_atom_site_refinement_flags
_atom_site_disorder_assembly
_atom_site_disorder_group
W W 0.0000 0.693542(11) 0.2500 0.00669(5) Uani 1 2 d S . .
Co Co 0.093556(18) 0.33160(3) 0.092436(18) 0.00872(8) Uani 1 1 d . . .
O1 O -0.03110(9) 0.29436(14) 0.01034(9) 0.0133(4) Uani 1 1 d . . .
H1O1 H -0.0444 0.2701 -0.0406 0.020 Uiso 1 1 d R . .
H2O1 H -0.0561 0.2530 0.0287 0.020 Uiso 1 1 d R . .
N1 N 0.11832(11) 0.45854(18) 0.01231(11) 0.0120(4) Uani 1 1 d . . .
H1A H 0.1121 0.4218 -0.0360 0.014 Uiso 1 1 calc R . .
H1B H 0.0815 0.5217 0.0037 0.014 Uiso 1 1 calc R . .
C1 C 0.20416(13) 0.5053(2) 0.04691(14) 0.0161(5) Uani 1 1 d . . .
H1C H 0.2082 0.5868 0.0252 0.019 Uiso 1 1 calc R . .
H1D H 0.2430 0.4511 0.0323 0.019 Uiso 1 1 calc R . .
N2 N 0.21484(11) 0.39026(18) 0.16663(11) 0.0135(4) Uani 1 1 d . . .
H2A H 0.2176 0.3939 0.2194 0.016 Uiso 1 1 calc R . .
H2B H 0.2548 0.3378 0.1620 0.016 Uiso 1 1 calc R . .
C2 C 0.22636(14) 0.5116(2) 0.13692(14) 0.0141(5) Uani 1 1 d . . .
H2C H 0.2844 0.5377 0.1610 0.017 Uiso 1 1 calc R . .
H2D H 0.1905 0.5710 0.1518 0.017 Uiso 1 1 calc R . .
N3 N 0.08001(12) 0.20497(16) 0.17907(12) 0.0128(4) Uani 1 1 d . . .
H3A H 0.1041 0.2352 0.2298 0.015 Uiso 1 1 calc R . .
H3B H 0.0249 0.1920 0.1716 0.015 Uiso 1 1 calc R . .
C3 C 0.12026(15) 0.0895(2) 0.16979(14) 0.0172(5) Uani 1 1 d . . .
H3C H 0.0977 0.0223 0.1935 0.021 Uiso 1 1 calc R . .
H3D H 0.1804 0.0946 0.1978 0.021 Uiso 1 1 calc R . .
C4 C 0.10417(15) 0.0664(2) 0.08212(14) 0.0160(5) Uani 1 1 d . . .
H4A H 0.1327 -0.0084 0.0748 0.019 Uiso 1 1 calc R . .
H4B H 0.0443 0.0559 0.0547 0.019 Uiso 1 1 calc R . .
N4 N 0.13533(12) 0.17148(17) 0.04756(12) 0.0140(4) Uani 1 1 d . . .
H4C H 0.1148 0.1695 -0.0074 0.017 Uiso 1 1 calc R . .
H4D H 0.1920 0.1701 0.0630 0.017 Uiso 1 1 calc R . .
C5 C 0.02349(13) 0.5443(2) 0.18130(13) 0.0090(5) Uani 1 1 d . . .
N5 N 0.04029(11) 0.46685(17) 0.14544(11) 0.0115(4) Uani 1 1 d . . .
N6 N 0.12956(12) 0.78498(17) 0.15667(12) 0.0141(4) Uani 1 1 d . . .
C6 C 0.08408(13) 0.7556(2) 0.18918(13) 0.0096(5) Uani 1 1 d . . .
C7 C 0.11967(14) 0.6285(2) 0.32392(13) 0.0095(5) Uani 1 1 d . . .
N7 N 0.18329(12) 0.59190(18) 0.36183(11) 0.0152(4) Uani 1 1 d . . .
N8 N 0.08835(12) 0.92571(18) 0.36508(12) 0.0164(4) Uani 1 1 d . . .
C8 C 0.05852(14) 0.8445(2) 0.32541(14) 0.0111(5) Uani 1 1 d . . .
O1W O 0.29395(10) 0.82528(15) 0.15531(10) 0.0187(4) Uani 1 1 d . . .
H1W1 H 0.2434 0.8127 0.1452 0.028 Uiso 1 1 d R . .
H2W1 H 0.2986 0.9032 0.1450 0.028 Uiso 1 1 d R . .
O2W O -0.10784(11) 0.17702(15) 0.09701(12) 0.0264(5) Uani 1 1 d . . .
H1W2 H -0.1077 0.1035 0.1058 0.040 Uiso 1 1 d R . .
H2W2 H -0.1512 0.2035 0.1046 0.040 Uiso 1 1 d R . .

loop_
_atom_site_aniso_label
_atom_site_aniso_U_11
_atom_site_aniso_U_22
_atom_site_aniso_U_33
_atom_site_aniso_U_23
_atom_site_aniso_U_13
_atom_site_aniso_U_12
W 0.00711(7) 0.00527(7) 0.00767(8) 0.000 0.00235(5) 0.000
Co 0.00937(16) 0.00799(16) 0.00859(16) -0.00034(12) 0.00260(12) 0.00131(12)
O1 0.0137(8) 0.0141(9) 0.0117(8) -0.0003(7) 0.0033(7) -0.0035(7)
N1 0.0115(10) 0.0140(11) 0.0099(10) 0.0004(8) 0.0025(8) 0.0006(8)
C1 0.0104(12) 0.0217(14) 0.0157(13) 0.0026(11) 0.0037(10) -0.0020(10)
N2 0.0139(10) 0.0148(11) 0.0113(10) 0.0025(8) 0.0032(8) 0.0026(8)
C2 0.0119(12) 0.0147(13) 0.0157(13) -0.0022(10) 0.0044(10) -0.0023(10)
N3 0.0150(10) 0.0115(10) 0.0117(10) 0.0007(8) 0.0039(8) 0.0008(8)
C3 0.0205(13) 0.0118(13) 0.0173(13) 0.0029(10) 0.0035(10) 0.0034(10)
C4 0.0212(13) 0.0059(11) 0.0187(13) -0.0029(10) 0.0032(10) 0.0040(10)
N4 0.0147(10) 0.0144(11) 0.0118(11) -0.0016(8) 0.0025(8) 0.0027(8)
C5 0.0076(10) 0.0087(11) 0.0103(11) 0.0016(9) 0.0024(9) -0.0032(9)
N5 0.0109(9) 0.0110(10) 0.0121(10) -0.0010(8) 0.0029(8) -0.0014(8)
N6 0.0165(10) 0.0097(10) 0.0181(11) -0.0002(8) 0.0084(9) 0.0009(8)
C6 0.0116(11) 0.0048(11) 0.0102(11) -0.0003(9) 0.0007(9) 0.0019(9)
C7 0.0124(11) 0.0078(11) 0.0096(11) -0.0020(9) 0.0054(9) -0.0021(9)
N7 0.0145(10) 0.0155(11) 0.0149(11) 0.0023(9) 0.0037(8) -0.0001(9)
N8 0.0170(10) 0.0161(11) 0.0161(11) -0.0027(9) 0.0054(8) -0.0018(9)
C8 0.0113(11) 0.0105(12) 0.0110(12) -0.0004(10) 0.0028(9) 0.0003(9)
O1W 0.0160(9) 0.0162(10) 0.0251(10) 0.0013(7) 0.0085(8) -0.0040(7)
O2W 0.0242(10) 0.0150(10) 0.0491(13) 0.0081(9) 0.0243(9) 0.0024(8)

loop_
_geom_bond_atom_site_label_1
_geom_bond_atom_site_label_2
_geom_bond_distance
_geom_bond_site_symmetry_2
_geom_bond_publ_flag
W C5 2.161(2) 2 ?
W C5 2.161(2) . ?
W C6 2.166(2) 2 ?
W C6 2.166(2) . ?
W C7 2.167(2) . ?
W C7 2.167(2) 2 ?
W C8 2.169(2) . ?
W C8 2.169(2) 2 ?
Co N5 2.1197(19) . ?
Co N1 2.1305(19) . ?
Co N3 2.1411(19) . ?
Co N4 2.1535(19) . ?
Co N2 2.1670(18) . ?
Co O1 2.1983(15) . ?
O1 H1O1 0.8947 . ?
O1 H2O1 0.7664 . ?
N1 C1 1.490(3) . ?
N1 H1A 0.9200 . ?
N1 H1B 0.9200 . ?
C1 C2 1.513(3) . ?
C1 H1C 0.9900 . ?
C1 H1D 0.9900 . ?
N2 C2 1.477(3) . ?
N2 H2A 0.9200 . ?
N2 H2B 0.9200 . ?
C2 H2C 0.9900 . ?
C2 H2D 0.9900 . ?
N3 C3 1.484(3) . ?
N3 H3A 0.9200 . ?
N3 H3B 0.9200 . ?
C3 C4 1.505(3) . ?
C3 H3C 0.9900 . ?
C3 H3D 0.9900 . ?
C4 N4 1.489(3) . ?
C4 H4A 0.9900 . ?
C4 H4B 0.9900 . ?
N4 H4C 0.9200 . ?
N4 H4D 0.9200 . ?
C5 N5 1.155(3) . ?
N6 C6 1.153(3) . ?
C7 N7 1.152(3) . ?
N8 C8 1.152(3) . ?
O1W H1W1 0.8372 . ?
O1W H2W1 0.8891 . ?
O2W H1W2 0.8272 . ?
O2W H2W2 0.8472 . ?
